data_7159917
loop_
_publ_author_name
'Wang, Qing'
'Shao, Chukai'
'Hua, Ruirui'
'Yin, Hongquan'
'Chen, Fu-Xue'

_publ_section_title
;
 Me<sub>3</sub>SiBr-promoted cascade electrophilic
 thiocyanation/cyclization of <i>ortho</i>-alkynylanilines to synthesize
 indole derivatives.
;
_journal_issue 20
_journal_name_full 'Organic &amp; biomolecular chemistry'
_journal_page_first 4031
_journal_page_last 4035
_journal_paper_doi 10.1039/d4ob00367e
_journal_volume 22
_journal_year 2024
_chemical_formula_sum 'C19 H15 Ca N2 O S'
_chemical_formula_weight 359.47
_space_group_crystal_system monoclinic
_space_group_IT_number 14
_space_group_name_Hall '-P 2yn'
_space_group_name_H-M_alt 'P 1 21/n 1'
_atom_sites_solution_hydrogens geom
_audit_creation_method SHELXL-2019/3
_audit_update_record
;
2023-12-22 deposited with the CCDC.	2024-04-25 downloaded from the CCDC.
;
_cell_angle_alpha 90
_cell_angle_beta 102.255(2)
_cell_angle_gamma 90
_cell_formula_units_Z 4
_cell_length_a 9.39200(10)
_cell_length_b 12.6535(2)
_cell_length_c 14.9156(2)
_cell_measurement_reflns_used 7890
_cell_measurement_temperature 296(2)
_cell_measurement_theta_max 99
_cell_measurement_theta_min 3
_cell_volume 1732.20(4)
_computing_cell_refinement 'CrysAlisPro 1.171.42.59a (Rigaku OD, 2022)'
_computing_data_collection 'CrysAlisPro 1.171.42.59a (Rigaku OD, 2022)'
_computing_data_reduction 'CrysAlisPro 1.171.42.59a (Rigaku OD, 2022)'
_computing_structure_refinement 'SHELXL-2019/2 (Sheldrick, 2019)'
_computing_structure_solution 'SHELXT 2018/2 (Sheldrick, 2018)'
_diffrn_ambient_temperature 296(2)
_diffrn_measured_fraction_theta_full 0.999
_diffrn_measured_fraction_theta_max 0.970
_diffrn_measurement_device_type 'XtaLAB Synergy R, DW system, HyPix'
_diffrn_radiation_type CuK\a
_diffrn_radiation_wavelength 1.54184
_diffrn_reflns_av_R_equivalents 0.0304
_diffrn_reflns_av_unetI/netI 0.0217
_diffrn_reflns_Laue_measured_fraction_full 0.999
_diffrn_reflns_Laue_measured_fraction_max 0.970
_diffrn_reflns_limit_h_max 11
_diffrn_reflns_limit_h_min -10
_diffrn_reflns_limit_k_max 15
_diffrn_reflns_limit_k_min -12
_diffrn_reflns_limit_l_max 18
_diffrn_reflns_limit_l_min -18
_diffrn_reflns_number 16805
_diffrn_reflns_point_group_measured_fraction_full 0.999
_diffrn_reflns_point_group_measured_fraction_max 0.970
_diffrn_reflns_theta_full 67.684
_diffrn_reflns_theta_max 76.201
_diffrn_reflns_theta_min 4.628
_diffrn_source 'Rotating-anode X-ray tube'
_exptl_absorpt_coefficient_mu 4.304
_exptl_absorpt_correction_T_max 0.999
_exptl_absorpt_correction_T_min 0.666
_exptl_absorpt_correction_type multi-scan
_exptl_absorpt_process_details 'SADABS (Sheldrick, 1996)'
_exptl_crystal_colour colourless
_exptl_crystal_density_diffrn 1.378
_exptl_crystal_description clear_block
_exptl_crystal_F_000 748
_exptl_crystal_size_max 0.22
_exptl_crystal_size_mid 0.19
_exptl_crystal_size_min 0.15
_refine_diff_density_max 0.857
_refine_diff_density_min -0.932
_refine_diff_density_rms 0.097
_refine_ls_extinction_method none
_refine_ls_goodness_of_fit_ref 1.081
_refine_ls_hydrogen_treatment constr
_refine_ls_matrix_type full
_refine_ls_number_parameters 218
_refine_ls_number_reflns 3506
_refine_ls_number_restraints 0
_refine_ls_restrained_S_all 1.081
_refine_ls_R_factor_all 0.0834
_refine_ls_R_factor_gt 0.0788
_refine_ls_shift/su_max 0.000
_refine_ls_shift/su_mean 0.000
_refine_ls_structure_factor_coef Fsqd
_refine_ls_weighting_details 'w=1/[\s^2^(Fo^2^)+(0.1639P)^2^+1.1485P] where P=(Fo^2^+2Fc^2^)/3'
_refine_ls_weighting_scheme calc
_refine_ls_wR_factor_gt 0.2472
_refine_ls_wR_factor_ref 0.2539
_reflns_Friedel_coverage 0.000
_reflns_number_gt 3143
_reflns_number_total 3506
_reflns_threshold_expression 'I > 2\s(I)'
_cod_data_source_file d4ob00367e2.cif
_cod_data_source_block test
_cod_depositor_comments 'Adding full bibliography for 7159917.cif.'
_cod_original_sg_symbol_H-M 'P 21/n'
_cod_database_code 7159917
_shelx_shelxl_version_number 2019/3
_shelx_space_group_comment
;
The symmetry employed for this shelxl refinement is uniquely defined
by the following loop, which should always be used as a source of
symmetry information in preference to the above space-group names.
They are only intended as comments.
;

loop_
_space_group_symop_operation_xyz
'x, y, z'
'-x+1/2, y+1/2, -z+1/2'
'-x, -y, -z'
'x-1/2, -y-1/2, z-1/2'

loop_
_atom_site_label
_atom_site_type_symbol
_atom_site_fract_x
_atom_site_fract_y
_atom_site_fract_z
_atom_site_U_iso_or_equiv
_atom_site_adp_type
_atom_site_occupancy
_atom_site_site_symmetry_order
_atom_site_calc_flag
_atom_site_refinement_flags_posn
_atom_site_refinement_flags_adp
_atom_site_refinement_flags_occupancy
_atom_site_disorder_assembly
_atom_site_disorder_group
Ca1 Ca 0.82759(9) -0.05429(6) 0.58075(5) 0.0622(3) Uani 1 1 d . . . . .
S11 S 0.41533(14) 0.33227(14) 0.26096(8) 0.0888(5) Uani 1 1 d . . . . .
O23 O -0.0091(3) 0.6539(3) 0.4176(3) 0.0855(9) Uani 1 1 d . . . . .
N2 N 0.4389(3) 0.2559(3) 0.5201(2) 0.0606(7) Uani 1 1 d . . . . .
N13 N 0.6965(7) 0.4037(8) 0.2506(4) 0.146(3) Uani 1 1 d . . . . .
C3 C 0.3864(4) 0.3168(3) 0.4430(3) 0.0598(9) Uani 1 1 d . . . . .
C4 C 0.4500(4) 0.2795(4) 0.3727(3) 0.0681(10) Uani 1 1 d . . . . .
C5 C 0.6357(5) 0.1301(4) 0.3675(4) 0.0797(12) Uani 1 1 d . . . . .
H5 H 0.641596 0.137790 0.306429 0.096 Uiso 1 1 calc R U . . .
C6 C 0.7165(6) 0.0550(4) 0.4221(4) 0.0880(16) Uani 1 1 d . . . . .
H6 H 0.778326 0.010977 0.398033 0.106 Uiso 1 1 calc R U . . .
C7 C 0.7064(5) 0.0442(4) 0.5132(4) 0.0797(13) Uani 1 1 d . . . . .
C8 C 0.6164(5) 0.1064(4) 0.5541(3) 0.0711(10) Uani 1 1 d . . . . .
H8 H 0.610634 0.097381 0.615131 0.085 Uiso 1 1 calc R U . . .
C9 C 0.5360(4) 0.1821(3) 0.4993(3) 0.0633(9) Uani 1 1 d . . . . .
C10 C 0.5435(4) 0.1953(4) 0.4066(3) 0.0671(10) Uani 1 1 d . . . . .
C12 C 0.5840(6) 0.3752(6) 0.2565(3) 0.0934(16) Uani 1 1 d . . . . .
C14 C 0.3864(4) 0.2568(4) 0.6052(3) 0.0672(10) Uani 1 1 d . . . . .
H14A H 0.367653 0.184578 0.621204 0.081 Uiso 1 1 calc R U . . .
H14B H 0.294494 0.294596 0.594838 0.081 Uiso 1 1 calc R U . . .
C15 C 0.4885(5) 0.3063(4) 0.6848(3) 0.0770(12) Uani 1 1 d . . . . .
H15 H 0.458184 0.308633 0.740171 0.092 Uiso 1 1 calc R U . . .
C16 C 0.6161(6) 0.3466(5) 0.6839(4) 0.0881(14) Uani 1 1 d . . . . .
H16A H 0.651089 0.346162 0.630048 0.106 Uiso 1 1 calc R U . . .
H16B H 0.671990 0.375828 0.737072 0.106 Uiso 1 1 calc R U . . .
C17 C 0.2820(4) 0.4041(3) 0.4412(3) 0.0615(9) Uani 1 1 d . . . . .
C18 C 0.3056(4) 0.4828(4) 0.5065(3) 0.0650(9) Uani 1 1 d . . . . .
H18 H 0.386787 0.479118 0.554524 0.078 Uiso 1 1 calc R U . . .
C19 C 0.2106(5) 0.5672(4) 0.5018(3) 0.0679(10) Uani 1 1 d . . . . .
H19 H 0.227458 0.619465 0.546646 0.081 Uiso 1 1 calc R U . . .
C20 C 0.0888(4) 0.5733(4) 0.4291(3) 0.0675(10) Uani 1 1 d . . . . .
C21 C 0.0633(5) 0.4928(4) 0.3649(3) 0.0741(11) Uani 1 1 d . . . . .
H21 H -0.019026 0.494987 0.317562 0.089 Uiso 1 1 calc R U . . .
C22 C 0.1579(5) 0.4106(4) 0.3707(3) 0.0705(10) Uani 1 1 d . . . . .
H22 H 0.139551 0.357433 0.326694 0.085 Uiso 1 1 calc R U . . .
C24 C 0.0248(6) 0.7428(4) 0.4735(4) 0.0896(15) Uani 1 1 d . . . . .
H24A H -0.045331 0.797421 0.452651 0.134 Uiso 1 1 calc R U . . .
H24B H 0.120302 0.767564 0.470589 0.134 Uiso 1 1 calc R U . . .
H24C H 0.022686 0.724446 0.535650 0.134 Uiso 1 1 calc R U . . .

loop_
_atom_site_aniso_label
_atom_site_aniso_U_11
_atom_site_aniso_U_22
_atom_site_aniso_U_33
_atom_site_aniso_U_23
_atom_site_aniso_U_13
_atom_site_aniso_U_12
Ca1 0.0658(5) 0.0570(5) 0.0617(5) 0.0021(3) 0.0089(4) 0.0178(3)
S11 0.0749(7) 0.1364(12) 0.0552(6) 0.0034(6) 0.0140(5) -0.0140(7)
O23 0.0571(16) 0.088(2) 0.108(3) 0.0106(18) 0.0076(16) 0.0018(14)
N2 0.0548(15) 0.0733(19) 0.0550(16) -0.0042(13) 0.0146(13) -0.0014(14)
N13 0.097(4) 0.259(9) 0.082(3) 0.024(4) 0.021(3) -0.056(5)
C3 0.0533(18) 0.071(2) 0.0551(18) -0.0003(15) 0.0111(15) -0.0095(16)
C4 0.061(2) 0.087(3) 0.057(2) -0.0043(18) 0.0148(16) -0.016(2)
C5 0.071(2) 0.095(3) 0.078(3) -0.021(2) 0.025(2) -0.007(2)
C6 0.073(3) 0.093(4) 0.102(4) -0.040(3) 0.029(3) -0.010(2)
C7 0.061(2) 0.076(3) 0.101(4) -0.019(2) 0.013(2) -0.0039(19)
C8 0.065(2) 0.073(2) 0.074(2) -0.0114(19) 0.0113(19) -0.0053(19)
C9 0.0528(18) 0.071(2) 0.067(2) -0.0110(17) 0.0130(16) -0.0064(16)
C10 0.062(2) 0.080(3) 0.063(2) -0.0173(18) 0.0208(17) -0.0156(19)
C12 0.093(3) 0.131(5) 0.062(2) 0.004(3) 0.028(2) -0.022(3)
C14 0.060(2) 0.082(3) 0.063(2) 0.0069(18) 0.0211(17) 0.0027(18)
C15 0.078(3) 0.099(3) 0.054(2) -0.001(2) 0.0142(19) 0.010(2)
C16 0.079(3) 0.107(4) 0.073(3) -0.009(3) 0.006(2) -0.005(3)
C17 0.0529(18) 0.077(2) 0.0545(18) 0.0012(16) 0.0120(14) -0.0102(17)
C18 0.0525(18) 0.080(2) 0.058(2) 0.0022(18) 0.0038(15) -0.0040(17)
C19 0.058(2) 0.076(2) 0.068(2) -0.0046(18) 0.0118(18) -0.0055(17)
C20 0.0534(19) 0.076(2) 0.073(2) 0.0073(19) 0.0130(17) -0.0079(17)
C21 0.058(2) 0.087(3) 0.071(2) 0.005(2) 0.0003(18) -0.007(2)
C22 0.063(2) 0.081(3) 0.063(2) -0.0031(19) 0.0057(17) -0.011(2)
C24 0.071(3) 0.076(3) 0.122(4) 0.002(3) 0.023(3) 0.001(2)

loop_
_atom_type_symbol
_atom_type_description
_atom_type_scat_dispersion_real
_atom_type_scat_dispersion_imag
_atom_type_scat_source
C C 0.0181 0.0091 'International Tables Vol C Tables 4.2.6.8 and 6.1.1.4'
H H 0.0000 0.0000 'International Tables Vol C Tables 4.2.6.8 and 6.1.1.4'
Ca Ca 0.3641 1.2855 'International Tables Vol C Tables 4.2.6.8 and 6.1.1.4'
N N 0.0311 0.0180 'International Tables Vol C Tables 4.2.6.8 and 6.1.1.4'
O O 0.0492 0.0322 'International Tables Vol C Tables 4.2.6.8 and 6.1.1.4'
S S 0.3331 0.5567 'International Tables Vol C Tables 4.2.6.8 and 6.1.1.4'

loop_
_geom_angle_atom_site_label_1
_geom_angle_atom_site_label_2
_geom_angle_atom_site_label_3
_geom_angle
_geom_angle_site_symmetry_1
_geom_angle_site_symmetry_3
_geom_angle_publ_flag
C12 S11 C4 99.9(2) . . ?
C20 O23 C24 117.8(4) . . ?
C3 N2 C9 108.9(3) . . ?
C3 N2 C14 126.3(3) . . ?
C9 N2 C14 124.2(4) . . ?
N2 C3 C4 107.5(4) . . ?
N2 C3 C17 123.5(3) . . ?
C4 C3 C17 129.0(4) . . ?
C3 C4 C10 108.7(4) . . ?
C3 C4 S11 124.1(4) . . ?
C10 C4 S11 127.1(3) . . ?
C6 C5 C10 118.1(5) . . ?
C6 C5 H5 120.9 . . ?
C10 C5 H5 120.9 . . ?
C5 C6 C7 120.3(5) . . ?
C5 C6 H6 119.8 . . ?
C7 C6 H6 119.8 . . ?
C8 C7 C6 123.3(5) . . ?
C9 C8 C7 116.2(5) . . ?
C9 C8 H8 121.9 . . ?
C7 C8 H8 121.9 . . ?
C8 C9 N2 129.8(4) . . ?
C8 C9 C10 122.0(4) . . ?
N2 C9 C10 108.2(4) . . ?
C4 C10 C5 133.5(4) . . ?
C4 C10 C9 106.5(3) . . ?
C5 C10 C9 120.0(5) . . ?
N13 C12 S11 177.8(5) . . ?
N2 C14 C15 114.6(4) . . ?
N2 C14 H14A 108.6 . . ?
C15 C14 H14A 108.6 . . ?
N2 C14 H14B 108.6 . . ?
C15 C14 H14B 108.6 . . ?
H14A C14 H14B 107.6 . . ?
C16 C15 C14 126.3(4) . . ?
C16 C15 H15 116.9 . . ?
C14 C15 H15 116.9 . . ?
C15 C16 H16A 120.0 . . ?
C15 C16 H16B 120.0 . . ?
H16A C16 H16B 120.0 . . ?
C18 C17 C22 118.2(4) . . ?
C18 C17 C3 121.5(3) . . ?
C22 C17 C3 120.2(4) . . ?
C17 C18 C19 121.1(4) . . ?
C17 C18 H18 119.4 . . ?
C19 C18 H18 119.4 . . ?
C18 C19 C20 119.6(4) . . ?
C18 C19 H19 120.2 . . ?
C20 C19 H19 120.2 . . ?
O23 C20 C21 116.9(4) . . ?
O23 C20 C19 123.9(4) . . ?
C21 C20 C19 119.2(4) . . ?
C22 C21 C20 120.3(4) . . ?
C22 C21 H21 119.9 . . ?
C20 C21 H21 119.9 . . ?
C21 C22 C17 121.5(4) . . ?
C21 C22 H22 119.2 . . ?
C17 C22 H22 119.2 . . ?
O23 C24 H24A 109.5 . . ?
O23 C24 H24B 109.5 . . ?
H24A C24 H24B 109.5 . . ?
O23 C24 H24C 109.5 . . ?
H24A C24 H24C 109.5 . . ?
H24B C24 H24C 109.5 . . ?

loop_
_geom_bond_atom_site_label_1
_geom_bond_atom_site_label_2
_geom_bond_distance
_geom_bond_site_symmetry_2
_geom_bond_publ_flag
S11 C12 1.690(6) . ?
S11 C4 1.761(4) . ?
O23 C20 1.360(6) . ?
O23 C24 1.395(7) . ?
N2 C3 1.385(5) . ?
N2 C9 1.385(5) . ?
N2 C14 1.456(5) . ?
N13 C12 1.137(7) . ?
C3 C4 1.395(6) . ?
C3 C17 1.473(6) . ?
C4 C10 1.405(7) . ?
C5 C6 1.371(8) . ?
C5 C10 1.408(6) . ?
C5 H5 0.9300 . ?
C6 C7 1.389(8) . ?
C6 H6 0.9300 . ?
C7 C8 1.387(7) . ?
C8 C9 1.377(6) . ?
C8 H8 0.9300 . ?
C9 C10 1.409(6) . ?
C14 C15 1.496(7) . ?
C14 H14A 0.9700 . ?
C14 H14B 0.9700 . ?
C15 C16 1.305(8) . ?
C15 H15 0.9300 . ?
C16 H16A 0.9300 . ?
C16 H16B 0.9300 . ?
C17 C18 1.377(6) . ?
C17 C22 1.397(6) . ?
C18 C19 1.384(6) . ?
C18 H18 0.9300 . ?
C19 C20 1.401(6) . ?
C19 H19 0.9300 . ?
C20 C21 1.384(7) . ?
C21 C22 1.359(7) . ?
C21 H21 0.9300 . ?
C22 H22 0.9300 . ?
C24 H24A 0.9600 . ?
C24 H24B 0.9600 . ?
C24 H24C 0.9600 . ?

loop_
_geom_torsion_atom_site_label_1
_geom_torsion_atom_site_label_2
_geom_torsion_atom_site_label_3
_geom_torsion_atom_site_label_4
_geom_torsion
_geom_torsion_site_symmetry_1
_geom_torsion_site_symmetry_2
_geom_torsion_site_symmetry_3
_geom_torsion_site_symmetry_4
_geom_torsion_publ_flag
C9 N2 C3 C4 0.9(4) . . . . ?
C14 N2 C3 C4 -170.5(4) . . . . ?
C9 N2 C3 C17 -179.1(3) . . . . ?
C14 N2 C3 C17 9.5(6) . . . . ?
N2 C3 C4 C10 -0.4(4) . . . . ?
C17 C3 C4 C10 179.6(4) . . . . ?
N2 C3 C4 S11 179.7(3) . . . . ?
C17 C3 C4 S11 -0.3(6) . . . . ?
C12 S11 C4 C3 117.7(4) . . . . ?
C12 S11 C4 C10 -62.2(5) . . . . ?
C10 C5 C6 C7 0.1(7) . . . . ?
C5 C6 C7 C8 0.3(8) . . . . ?
C6 C7 C8 C9 -0.6(7) . . . . ?
C7 C8 C9 N2 -179.3(4) . . . . ?
C7 C8 C9 C10 0.6(6) . . . . ?
C3 N2 C9 C8 178.9(4) . . . . ?
C14 N2 C9 C8 -9.5(6) . . . . ?
C3 N2 C9 C10 -0.9(4) . . . . ?
C14 N2 C9 C10 170.7(4) . . . . ?
C3 C4 C10 C5 -179.0(5) . . . . ?
S11 C4 C10 C5 0.9(7) . . . . ?
C3 C4 C10 C9 -0.1(4) . . . . ?
S11 C4 C10 C9 179.7(3) . . . . ?
C6 C5 C10 C4 178.5(5) . . . . ?
C6 C5 C10 C9 -0.2(7) . . . . ?
C8 C9 C10 C4 -179.2(4) . . . . ?
N2 C9 C10 C4 0.6(4) . . . . ?
C8 C9 C10 C5 -0.2(6) . . . . ?
N2 C9 C10 C5 179.7(4) . . . . ?
C3 N2 C14 C15 -108.6(5) . . . . ?
C9 N2 C14 C15 81.2(5) . . . . ?
N2 C14 C15 C16 -0.4(8) . . . . ?
N2 C3 C17 C18 51.0(5) . . . . ?
C4 C3 C17 C18 -129.0(5) . . . . ?
N2 C3 C17 C22 -131.0(4) . . . . ?
C4 C3 C17 C22 49.0(6) . . . . ?
C22 C17 C18 C19 -1.1(6) . . . . ?
C3 C17 C18 C19 176.9(4) . . . . ?
C17 C18 C19 C20 -0.5(6) . . . . ?
C24 O23 C20 C21 -171.2(4) . . . . ?
C24 O23 C20 C19 9.7(6) . . . . ?
C18 C19 C20 O23 -178.7(4) . . . . ?
C18 C19 C20 C21 2.2(6) . . . . ?
O23 C20 C21 C22 178.7(4) . . . . ?
C19 C20 C21 C22 -2.2(7) . . . . ?
C20 C21 C22 C17 0.5(7) . . . . ?
C18 C17 C22 C21 1.1(6) . . . . ?
C3 C17 C22 C21 -176.9(4) . . . . ?

loop_
_cod_entry_issue_id
_cod_entry_issue_origin
_cod_entry_issue_severity
_cod_entry_issue_description
_cod_entry_issue_author
_cod_entry_issue_date
1 experiment error
;
 The presence of the calcium atom is unexplained in the original publication
 as none of the reported compounds nor their synthesis mention calcium atoms
 at all. Furthermore, the main text claims that the crystal structures is of
 compound 3b while the supplementary PDF file associates it with compound 3c.
 Replacing the calcium atom with a hydrogen atom does result in the 3b compound,
 however, the distance between the calcium atom and the nearest aromatic carbon
 atom is extremely long for a C-H bond (1.84 A) and looks more like C-Cl bond.

 For a full discussion, see https://projects.ibt.lt/repositories/issues/1557.
;
'Vaitkus, Antanas' 2025-01-13T17:50:20+02:00
